data_7202911
loop_
_publ_author_name
'Yoshizawa, Kazuhiro'
'Toyota, Shinji'
'Toda, Fumio'
'Kato, Masako'
'Cs\"oregh, Ingeborg'

_publ_section_title
;
 A new organic zeolite created by molecular aggregation of
 1,1-bis(3,4-dihydroxyphenyl)cyclohexane in the solid state
;
_journal_issue 9
_journal_name_full CrystEngComm
_journal_page_first 786
_journal_paper_doi 10.1039/b705163h
_journal_volume 9
_journal_year 2007
_chemical_formula_moiety '(C18 H20 O4),(C8 H10)'
_chemical_formula_sum 'C26 H30 O4'
_chemical_formula_weight 406.50
_chemical_name_systematic
;
?
;
_space_group_IT_number 2
_symmetry_cell_setting triclinic
_symmetry_space_group_name_Hall '-P 1'
_symmetry_space_group_name_H-M 'P -1'
_atom_sites_solution_hydrogens geom
_atom_sites_solution_primary direct
_atom_sites_solution_secondary difmap
_audit_creation_method SHELXL-97
_cell_angle_alpha 93.276(4)
_cell_angle_beta 96.005(3)
_cell_angle_gamma 107.958(5)
_cell_formula_units_Z 4
_cell_length_a 10.263(4)
_cell_length_b 12.628(4)
_cell_length_c 17.701(6)
_cell_measurement_temperature 173(2)
_cell_volume 2160.6(13)
_computing_cell_refinement
;
Rigaku/MSC and Rigaku Corporation (2005). Crystal Structure 3.7.0.
Single Crystal Structure Analysis Software.
Rigaku/MSC, 9009 New Trails Drive, The Woodlands, TX, USA 77381-5209.
Rigaku. 3-9-12 Akishima, Tokyo 196-8666, Japan.
;
_computing_data_collection
;
Rigaku/MSC and Rigaku Corporation (2005). Crystal Structure 3.7.0.
Single Crystal Structure Analysis Software.
Rigaku/MSC, 9009 New Trails Drive, The Woodlands, TX, USA 77381-5209.
Rigaku. 3-9-12 Akishima, Tokyo 196-8666, Japan.
;
_computing_data_reduction
;
Watkin, D. J., Prout, C. K., Carruthers, J. R. & Betteridge, P. W. (1996).
CRYSTALS Issue 10, Chemical Crystallography Laboratory, Oxford, UK.
;
_computing_molecular_graphics 'SHELXTL/XP (Sheldrick, 1990)'
_computing_publication_material 'SHELXL-97 (Sheldrick, 1997)'
_computing_structure_refinement 'SHELXL-97 (Sheldrick, 1997)'
_computing_structure_solution 'SHELXS-97 (Sheldrick, 1990)'
_diffrn_ambient_temperature 173(2)
_diffrn_detector_area_resol_mean 7.31
_diffrn_measured_fraction_theta_full 0.946
_diffrn_measured_fraction_theta_max 0.946
_diffrn_measurement_device_type 'Rigaku Mercury'
_diffrn_measurement_method \w
_diffrn_radiation_monochromator graphite
_diffrn_radiation_source 'fine-focus sealed tube'
_diffrn_radiation_type MoK\a
_diffrn_radiation_wavelength 0.71070
_diffrn_reflns_av_R_equivalents 0.0204
_diffrn_reflns_av_sigmaI/netI 0.0322
_diffrn_reflns_limit_h_max 13
_diffrn_reflns_limit_h_min -11
_diffrn_reflns_limit_k_max 16
_diffrn_reflns_limit_k_min -10
_diffrn_reflns_limit_l_max 22
_diffrn_reflns_limit_l_min -22
_diffrn_reflns_number 16992
_diffrn_reflns_theta_full 27.48
_diffrn_reflns_theta_max 27.48
_diffrn_reflns_theta_min 3.01
_exptl_absorpt_coefficient_mu 0.083
_exptl_absorpt_correction_T_max 0.9680
_exptl_absorpt_correction_T_min 0.9489
_exptl_absorpt_correction_type none
_exptl_crystal_colour colourless
_exptl_crystal_density_diffrn 1.250
_exptl_crystal_density_method 'not measured'
_exptl_crystal_description prism
_exptl_crystal_F_000 872
_exptl_crystal_size_max 0.64
_exptl_crystal_size_mid 0.51
_exptl_crystal_size_min 0.40
_refine_diff_density_max 0.257
_refine_diff_density_min -0.233
_refine_diff_density_rms 0.038
_refine_ls_extinction_method none
_refine_ls_goodness_of_fit_ref 1.102
_refine_ls_hydrogen_treatment mixed
_refine_ls_matrix_type full
_refine_ls_number_parameters 605
_refine_ls_number_reflns 9375
_refine_ls_number_restraints 0
_refine_ls_restrained_S_all 1.102
_refine_ls_R_factor_all 0.0660
_refine_ls_R_factor_gt 0.0480
_refine_ls_shift/su_max 0.001
_refine_ls_shift/su_mean 0.000
_refine_ls_structure_factor_coef Fsqd
_refine_ls_weighting_details 'calc w=1/[\s^2^(Fo^2^)+(0.0760P)^2^+0.1350P] where P=(Fo^2^+2Fc^2^)/3'
_refine_ls_weighting_scheme calc
_refine_ls_wR_factor_gt 0.1308
_refine_ls_wR_factor_ref 0.1392
_reflns_number_gt 7081
_reflns_number_total 9375
_reflns_threshold_expression >2sigma(I)
_cod_data_source_file b705163h.txt
_cod_data_source_block bccx
_cod_depositor_comments
;
The following automatic conversions were performed:
'_symmetry_cell_setting' value 'Triclinic' changed to 'triclinic'
according to '/home/saulius/struct/CIF-dictionaries/cif_core.dic'
dictionary named 'cif_core.dic' version 2.4.1 from 2010-06-29.

Automatic conversion script
Id: cif_fix_enum 1527 2010-12-29 10:47:43Z saulius 
;
_cod_original_cell_volume 2160.7(13)
_cod_database_code 7202911

loop_
_symmetry_equiv_pos_as_xyz
'x, y, z'
'-x, -y, -z'

loop_
_atom_site_label
_atom_site_type_symbol
_atom_site_fract_x
_atom_site_fract_y
_atom_site_fract_z
_atom_site_U_iso_or_equiv
_atom_site_adp_type
_atom_site_occupancy
_atom_site_symmetry_multiplicity
_atom_site_calc_flag
_atom_site_refinement_flags
_atom_site_disorder_assembly
_atom_site_disorder_group
O1 O 0.37795(8) 0.31709(7) 1.20050(5) 0.0253(2) Uani 1 1 d . . .
H1O H 0.4715 0.3461 1.2069 0.050(5) Uiso 1 1 d R . .
O2 O 0.09943(8) 0.24430(8) 1.15915(5) 0.0274(2) Uani 1 1 d . . .
H2O H 0.1455 0.2468 1.2061 0.059(5) Uiso 1 1 d R . .
O7 O 0.14130(9) 0.71646(7) 0.81839(5) 0.0262(2) Uani 1 1 d . . .
H7O H 0.0780 0.7354 0.8369 0.056(5) Uiso 1 1 d R . .
O8 O 0.34099(8) 0.63529(7) 0.77183(5) 0.0282(2) Uani 1 1 d . . .
H8O H 0.3230 0.6985 0.7570 0.059(5) Uiso 1 1 d R . .
O19 O -0.36689(9) 0.16249(7) 0.29163(5) 0.0260(2) Uani 1 1 d . . .
H19O H -0.4536 0.1405 0.2851 0.051(5) Uiso 1 1 calc R . .
O20 O -0.08866(8) 0.24391(7) 0.33596(5) 0.0255(2) Uani 1 1 d . . .
H20O H -0.1387 0.2435 0.2882 0.066(6) Uiso 1 1 d R . .
O25 O -0.15835(9) -0.20961(7) 0.68546(5) 0.0254(2) Uani 1 1 d . . .
H25O H -0.0790 -0.2250 0.6726 0.074(6) Uiso 1 1 d R . .
O26 O -0.34805(8) -0.11660(7) 0.73523(5) 0.0252(2) Uani 1 1 d . . .
H26O H -0.3333 -0.1873 0.7474 0.069(6) Uiso 1 1 d R . .
C1 C 0.32923(12) 0.30898(9) 1.12395(6) 0.0204(2) Uani 1 1 d . . .
C2 C 0.18721(12) 0.27118(9) 1.10384(7) 0.0202(2) Uani 1 1 d . . .
C3 C 0.13002(12) 0.26036(10) 1.02823(7) 0.0212(3) Uani 1 1 d . . .
H3 H 0.0324 0.2340 1.0157 0.022(3) Uiso 1 1 calc R . .
C4 C 0.21346(12) 0.28752(9) 0.97002(6) 0.0203(2) Uani 1 1 d . . .
C5 C 0.35587(12) 0.32669(11) 0.99144(7) 0.0258(3) Uani 1 1 d . . .
H5 H 0.4152 0.3471 0.9533 0.038(4) Uiso 1 1 calc R . .
C6 C 0.41337(12) 0.33670(10) 1.06716(7) 0.0257(3) Uani 1 1 d . . .
H6 H 0.5109 0.3627 1.0800 0.046(4) Uiso 1 1 calc R . .
C7 C 0.14064(12) 0.61194(10) 0.83748(6) 0.0216(3) Uani 1 1 d . . .
C8 C 0.24152(12) 0.57144(10) 0.81219(7) 0.0222(3) Uani 1 1 d . . .
C9 C 0.24509(12) 0.46602(10) 0.82712(7) 0.0229(3) Uani 1 1 d . . .
H9 H 0.3143 0.4397 0.8087 0.030(4) Uiso 1 1 calc R . .
C10 C 0.14925(12) 0.39710(10) 0.86869(6) 0.0217(3) Uani 1 1 d . . .
C11 C 0.05129(12) 0.44075(11) 0.89564(7) 0.0261(3) Uani 1 1 d . . .
H11 H -0.0134 0.3974 0.9255 0.031(4) Uiso 1 1 calc R . .
C12 C 0.04618(13) 0.54588(11) 0.87988(7) 0.0259(3) Uani 1 1 d . . .
H12 H -0.0225 0.5728 0.8983 0.033(4) Uiso 1 1 calc R . .
C13 C 0.15262(12) 0.27960(10) 0.88551(6) 0.0216(3) Uani 1 1 d . . .
C14 C 0.24079(12) 0.23834(10) 0.83208(7) 0.0252(3) Uani 1 1 d . . .
H14A H 0.2062 0.2434 0.7785 0.030(4) Uiso 1 1 calc R . .
H14B H 0.3375 0.2884 0.8425 0.031(4) Uiso 1 1 calc R . .
C15 C 0.23820(14) 0.11874(11) 0.84147(8) 0.0325(3) Uani 1 1 d . . .
H15A H 0.2786 0.1141 0.8940 0.037(4) Uiso 1 1 calc R . .
H15B H 0.2952 0.0969 0.8055 0.039(4) Uiso 1 1 calc R . .
C16 C 0.09107(15) 0.03804(12) 0.82629(9) 0.0392(4) Uani 1 1 d . . .
H16A H 0.0547 0.0356 0.7719 0.040(4) Uiso 1 1 calc R . .
H16B H 0.0915 -0.0381 0.8367 0.048(5) Uiso 1 1 calc R . .
C17 C -0.00259(14) 0.07417(11) 0.87646(8) 0.0338(3) Uani 1 1 d . . .
H17A H 0.0258 0.0660 0.9304 0.032(4) Uiso 1 1 calc R . .
H17B H -0.0989 0.0248 0.8621 0.043(4) Uiso 1 1 calc R . .
C18 C 0.00402(12) 0.19541(11) 0.86813(7) 0.0274(3) Uani 1 1 d . . .
H18A H -0.0549 0.2165 0.9032 0.033(4) Uiso 1 1 calc R . .
H18B H -0.0343 0.2012 0.8154 0.032(4) Uiso 1 1 calc R . .
C19 C -0.32023(12) 0.17680(9) 0.36892(6) 0.0205(2) Uani 1 1 d . . .
C20 C -0.17858(12) 0.21941(9) 0.39020(7) 0.0198(2) Uani 1 1 d . . .
C21 C -0.12400(12) 0.23821(9) 0.46691(7) 0.0202(2) Uani 1 1 d . . .
H21 H -0.0268 0.2682 0.4806 0.026(3) Uiso 1 1 calc R . .
C22 C -0.20986(12) 0.21360(9) 0.52424(6) 0.0194(2) Uani 1 1 d . . .
C23 C -0.35172(12) 0.16894(10) 0.50136(7) 0.0241(3) Uani 1 1 d . . .
H23 H -0.4124 0.1501 0.5390 0.035(4) Uiso 1 1 calc R . .
C24 C -0.40644(12) 0.15129(10) 0.42496(7) 0.0244(3) Uani 1 1 d . . .
H24 H -0.5036 0.1216 0.4110 0.039(4) Uiso 1 1 calc R . .
C25 C -0.15425(12) -0.10463(10) 0.66528(6) 0.0206(2) Uani 1 1 d . . .
C26 C -0.24966(11) -0.05871(10) 0.69188(6) 0.0202(2) Uani 1 1 d . . .
C27 C -0.24863(11) 0.04761(10) 0.67508(6) 0.0210(3) Uani 1 1 d . . .
H27 H -0.3137 0.0782 0.6943 0.029(4) Uiso 1 1 calc R . .
C28 C -0.15406(12) 0.11062(10) 0.63050(6) 0.0206(2) Uani 1 1 d . . .
C29 C -0.06134(12) 0.06154(10) 0.60248(7) 0.0245(3) Uani 1 1 d . . .
H29 H 0.0025 0.1013 0.5708 0.033(4) Uiso 1 1 calc R . .
C30 C -0.06083(12) -0.04373(10) 0.62008(7) 0.0244(3) Uani 1 1 d . . .
H30 H 0.0041 -0.0746 0.6010 0.035(4) Uiso 1 1 calc R . .
C31 C -0.15287(11) 0.22749(10) 0.60973(6) 0.0202(2) Uani 1 1 d . . .
C32 C -0.24268(13) 0.27472(10) 0.65853(7) 0.0249(3) Uani 1 1 d . . .
H32A H -0.3399 0.2260 0.6474 0.029(4) Uiso 1 1 calc R . .
H32B H -0.2117 0.2731 0.7132 0.027(4) Uiso 1 1 calc R . .
C33 C -0.23505(14) 0.39407(11) 0.64350(8) 0.0340(3) Uani 1 1 d . . .
H33A H -0.2697 0.3957 0.5894 0.043(4) Uiso 1 1 calc R . .
H33B H -0.2948 0.4198 0.6756 0.048(5) Uiso 1 1 calc R . .
C34 C -0.08740(15) 0.47264(12) 0.66117(9) 0.0401(4) Uani 1 1 d . . .
H34A H -0.0560 0.4772 0.7164 0.048(5) Uiso 1 1 calc R . .
H34B H -0.0841 0.5486 0.6481 0.048(5) Uiso 1 1 calc R . .
C35 C 0.00868(14) 0.43108(11) 0.61569(8) 0.0340(3) Uani 1 1 d . . .
H35A H 0.1052 0.4790 0.6316 0.044(4) Uiso 1 1 calc R . .
H35B H -0.0146 0.4372 0.5607 0.036(4) Uiso 1 1 calc R . .
C36 C -0.00333(12) 0.30968(10) 0.62778(7) 0.0265(3) Uani 1 1 d . . .
H36A H 0.0318 0.3060 0.6815 0.036(4) Uiso 1 1 calc R . .
H36B H 0.0563 0.2850 0.5950 0.030(4) Uiso 1 1 calc R . .
C37 C -0.63236(16) 0.44800(13) 0.58078(9) 0.0422(4) Uani 1 1 d . . .
C38 C -0.68727(18) 0.36980(17) 0.51896(10) 0.0525(4) Uani 1 1 d . . .
H38 H -0.7149 0.3931 0.4715 0.091(7) Uiso 1 1 calc R . .
C39 C -0.70295(16) 0.25780(16) 0.52465(10) 0.0534(5) Uani 1 1 d . . .
H39 H -0.7399 0.2060 0.4808 0.066(6) Uiso 1 1 calc R . .
C40 C -0.66571(14) 0.21937(13) 0.59328(10) 0.0421(4) Uani 1 1 d . . .
C41 C -0.61031(15) 0.29857(13) 0.65508(9) 0.0379(3) Uani 1 1 d . . .
H41 H -0.5831 0.2760 0.7029 0.056(5) Uiso 1 1 calc R . .
C42 C -0.59418(16) 0.40997(13) 0.64803(9) 0.0388(3) Uani 1 1 d . . .
H42 H -0.5551 0.4624 0.6914 0.059(5) Uiso 1 1 calc R . .
C43 C -0.6138(2) 0.57131(17) 0.57578(15) 0.0705(7) Uani 1 1 d . . .
H43A H -0.5783 0.5940 0.5279 0.138(11) Uiso 1 1 calc R . .
H43B H -0.5482 0.6153 0.6190 0.23(2) Uiso 1 1 calc R . .
H43C H -0.7030 0.5842 0.5772 0.192(15) Uiso 1 1 calc R . .
C44 C -0.6842(2) 0.09804(15) 0.60157(16) 0.0741(7) Uani 1 1 d . . .
H44A H -0.7177 0.0549 0.5517 0.123(10) Uiso 1 1 calc R . .
H44B H -0.7515 0.0705 0.6371 0.111(9) Uiso 1 1 calc R . .
H44C H -0.5955 0.0896 0.6213 0.159(13) Uiso 1 1 calc R . .
C45 C 0.65893(14) 0.30083(12) 0.88879(9) 0.0374(3) Uani 1 1 d . . .
C46 C 0.61294(14) 0.20458(12) 0.83981(8) 0.0337(3) Uani 1 1 d . . .
H46 H 0.5807 0.2084 0.7881 0.042(4) Uiso 1 1 calc R . .
C47 C 0.61253(16) 0.10219(13) 0.86418(9) 0.0408(4) Uani 1 1 d . . .
H47 H 0.5804 0.0372 0.8289 0.060(5) Uiso 1 1 calc R . .
C48 C 0.65824(17) 0.09330(17) 0.93903(11) 0.0535(5) Uani 1 1 d . . .
C49 C 0.70221(18) 0.1907(2) 0.98864(10) 0.0627(6) Uani 1 1 d . . .
H49 H 0.7327 0.1873 1.0407 0.085(6) Uiso 1 1 calc R . .
C50 C 0.70224(16) 0.29167(17) 0.96356(10) 0.0546(5) Uani 1 1 d . . .
H50 H 0.7329 0.3567 0.9987 0.091(7) Uiso 1 1 calc R . .
C51 C 0.6626(2) 0.41213(15) 0.86103(15) 0.0698(6) Uani 1 1 d . . .
H51A H 0.6836 0.4685 0.9048 0.143(11) Uiso 1 1 calc R . .
H51B H 0.5726 0.4060 0.8331 0.169(13) Uiso 1 1 calc R . .
H51C H 0.7341 0.4344 0.8272 0.091(7) Uiso 1 1 calc R . .
C52 C 0.6599(3) -0.0187(3) 0.9646(2) 0.1141(13) Uani 1 1 d . . .
H52A H 0.6128 -0.0331 1.0101 0.137(10) Uiso 1 1 calc R . .
H52B H 0.7556 -0.0178 0.9765 0.183(14) Uiso 1 1 calc R . .
H52C H 0.6122 -0.0778 0.9236 0.21(2) Uiso 1 1 calc R . .

loop_
_atom_site_aniso_label
_atom_site_aniso_U_11
_atom_site_aniso_U_22
_atom_site_aniso_U_33
_atom_site_aniso_U_23
_atom_site_aniso_U_13
_atom_site_aniso_U_12
O1 0.0200(4) 0.0339(5) 0.0202(4) 0.0087(3) 0.0017(3) 0.0050(4)
O2 0.0209(4) 0.0429(5) 0.0208(4) 0.0125(4) 0.0075(3) 0.0101(4)
O7 0.0263(5) 0.0294(5) 0.0266(5) 0.0096(4) 0.0079(4) 0.0117(4)
O8 0.0201(4) 0.0316(5) 0.0358(5) 0.0175(4) 0.0103(4) 0.0077(4)
O19 0.0207(5) 0.0334(5) 0.0214(4) 0.0075(4) 0.0008(3) 0.0046(4)
O20 0.0197(4) 0.0379(5) 0.0207(4) 0.0095(4) 0.0059(3) 0.0094(4)
O25 0.0261(5) 0.0261(5) 0.0278(5) 0.0103(4) 0.0079(4) 0.0109(4)
O26 0.0202(4) 0.0279(5) 0.0299(5) 0.0131(4) 0.0098(3) 0.0072(4)
C1 0.0212(6) 0.0198(6) 0.0202(6) 0.0058(4) 0.0021(4) 0.0061(5)
C2 0.0205(6) 0.0199(6) 0.0222(6) 0.0071(4) 0.0077(5) 0.0067(5)
C3 0.0159(6) 0.0240(6) 0.0237(6) 0.0054(5) 0.0036(4) 0.0052(5)
C4 0.0206(6) 0.0200(6) 0.0200(6) 0.0052(4) 0.0025(4) 0.0055(5)
C5 0.0191(6) 0.0344(7) 0.0214(6) 0.0069(5) 0.0062(5) 0.0031(5)
C6 0.0164(6) 0.0323(7) 0.0257(6) 0.0073(5) 0.0033(5) 0.0029(5)
C7 0.0219(6) 0.0241(6) 0.0180(6) 0.0052(4) -0.0001(4) 0.0066(5)
C8 0.0157(6) 0.0292(6) 0.0196(6) 0.0067(5) 0.0029(4) 0.0031(5)
C9 0.0171(6) 0.0299(6) 0.0220(6) 0.0067(5) 0.0034(5) 0.0068(5)
C10 0.0181(6) 0.0276(6) 0.0175(6) 0.0052(4) 0.0011(4) 0.0044(5)
C11 0.0226(6) 0.0322(7) 0.0242(6) 0.0096(5) 0.0095(5) 0.0064(5)
C12 0.0227(6) 0.0344(7) 0.0245(6) 0.0077(5) 0.0081(5) 0.0120(5)
C13 0.0193(6) 0.0249(6) 0.0189(6) 0.0058(4) 0.0033(4) 0.0038(5)
C14 0.0237(6) 0.0291(7) 0.0210(6) 0.0028(5) 0.0040(5) 0.0053(5)
C15 0.0347(7) 0.0285(7) 0.0340(7) 0.0003(5) 0.0058(6) 0.0094(6)
C16 0.0416(8) 0.0286(7) 0.0403(8) -0.0026(6) 0.0046(7) 0.0022(6)
C17 0.0312(7) 0.0270(7) 0.0345(8) 0.0026(5) 0.0020(6) -0.0026(5)
C18 0.0201(6) 0.0328(7) 0.0238(6) 0.0058(5) 0.0000(5) 0.0009(5)
C19 0.0229(6) 0.0188(6) 0.0198(6) 0.0058(4) 0.0016(5) 0.0062(5)
C20 0.0203(6) 0.0185(6) 0.0229(6) 0.0073(4) 0.0076(5) 0.0071(5)
C21 0.0161(6) 0.0211(6) 0.0234(6) 0.0051(4) 0.0025(4) 0.0054(4)
C22 0.0211(6) 0.0176(5) 0.0199(6) 0.0052(4) 0.0035(4) 0.0060(5)
C23 0.0198(6) 0.0282(6) 0.0232(6) 0.0069(5) 0.0056(5) 0.0039(5)
C24 0.0169(6) 0.0276(6) 0.0263(6) 0.0073(5) 0.0030(5) 0.0026(5)
C25 0.0206(6) 0.0232(6) 0.0173(5) 0.0043(4) 0.0006(4) 0.0061(5)
C26 0.0151(5) 0.0254(6) 0.0173(5) 0.0055(4) 0.0019(4) 0.0017(5)
C27 0.0166(6) 0.0265(6) 0.0203(6) 0.0041(5) 0.0037(4) 0.0064(5)
C28 0.0187(6) 0.0241(6) 0.0173(5) 0.0038(4) 0.0012(4) 0.0046(5)
C29 0.0238(6) 0.0299(7) 0.0216(6) 0.0089(5) 0.0086(5) 0.0083(5)
C30 0.0228(6) 0.0307(7) 0.0231(6) 0.0062(5) 0.0073(5) 0.0115(5)
C31 0.0182(6) 0.0220(6) 0.0189(6) 0.0046(4) 0.0033(4) 0.0036(5)
C32 0.0245(6) 0.0244(6) 0.0246(6) 0.0007(5) 0.0046(5) 0.0060(5)
C33 0.0370(8) 0.0258(7) 0.0391(8) -0.0018(6) 0.0061(6) 0.0101(6)
C34 0.0438(9) 0.0239(7) 0.0463(9) -0.0040(6) 0.0055(7) 0.0031(6)
C35 0.0311(7) 0.0258(7) 0.0375(8) 0.0030(5) 0.0038(6) -0.0020(5)
C36 0.0209(6) 0.0290(7) 0.0249(6) 0.0041(5) 0.0005(5) 0.0019(5)
C37 0.0423(9) 0.0476(9) 0.0471(9) 0.0173(7) 0.0228(7) 0.0216(7)
C38 0.0479(10) 0.0772(13) 0.0391(9) 0.0174(9) 0.0107(7) 0.0255(9)
C39 0.0345(9) 0.0695(12) 0.0458(10) -0.0196(9) 0.0041(7) 0.0062(8)
C40 0.0258(7) 0.0366(8) 0.0648(11) -0.0012(7) 0.0177(7) 0.0085(6)
C41 0.0389(8) 0.0431(8) 0.0383(8) 0.0114(6) 0.0113(6) 0.0191(7)
C42 0.0440(9) 0.0399(8) 0.0367(8) 0.0011(6) 0.0118(7) 0.0176(7)
C43 0.0772(15) 0.0555(12) 0.1020(18) 0.0415(12) 0.0490(14) 0.0365(11)
C44 0.0439(11) 0.0357(10) 0.144(2) 0.0023(12) 0.0372(13) 0.0071(8)
C45 0.0235(7) 0.0374(8) 0.0511(9) -0.0014(6) 0.0135(6) 0.0074(6)
C46 0.0335(7) 0.0413(8) 0.0275(7) 0.0057(6) 0.0062(6) 0.0124(6)
C47 0.0457(9) 0.0361(8) 0.0448(9) 0.0044(7) 0.0188(7) 0.0146(7)
C48 0.0417(9) 0.0773(13) 0.0619(12) 0.0416(10) 0.0298(8) 0.0345(9)
C49 0.0390(10) 0.1237(19) 0.0283(9) 0.0169(10) 0.0065(7) 0.0277(11)
C50 0.0307(8) 0.0799(13) 0.0427(10) -0.0211(9) 0.0058(7) 0.0066(8)
C51 0.0476(11) 0.0375(10) 0.129(2) 0.0139(11) 0.0382(12) 0.0108(8)
C52 0.104(2) 0.138(3) 0.161(3) 0.122(3) 0.085(2) 0.084(2)

loop_
_atom_type_symbol
_atom_type_description
_atom_type_scat_dispersion_real
_atom_type_scat_dispersion_imag
_atom_type_scat_source
C C 0.0033 0.0016 'International Tables Vol C Tables 4.2.6.8 and 6.1.1.4'
H H 0.0000 0.0000 'International Tables Vol C Tables 4.2.6.8 and 6.1.1.4'
O O 0.0106 0.0060 'International Tables Vol C Tables 4.2.6.8 and 6.1.1.4'

loop_
_geom_angle_atom_site_label_1
_geom_angle_atom_site_label_2
_geom_angle_atom_site_label_3
_geom_angle
_geom_angle_site_symmetry_1
_geom_angle_site_symmetry_3
_geom_angle_publ_flag
C1 O1 H1O 109.2 . . ?
C2 O2 H2O 112.5 . . ?
C7 O7 H7O 111.1 . . ?
C8 O8 H8O 112.9 . . ?
C19 O19 H19O 109.5 . . ?
C20 O20 H20O 109.3 . . ?
C25 O25 H25O 109.2 . . ?
C26 O26 H26O 110.7 . . ?
O1 C1 C6 123.94(11) . . ?
O1 C1 C2 117.23(10) . . ?
C6 C1 C2 118.83(11) . . ?
O2 C2 C3 118.60(10) . . ?
O2 C2 C1 120.58(11) . . ?
C3 C2 C1 120.82(10) . . ?
C2 C3 C4 121.15(11) . . ?
C2 C3 H3 119.4 . . ?
C4 C3 H3 119.4 . . ?
C5 C4 C3 117.19(11) . . ?
C5 C4 C13 120.46(10) . . ?
C3 C4 C13 122.31(10) . . ?
C6 C5 C4 121.71(11) . . ?
C6 C5 H5 119.1 . . ?
C4 C5 H5 119.1 . . ?
C1 C6 C5 120.29(11) . . ?
C1 C6 H6 119.9 . . ?
C5 C6 H6 119.9 . . ?
O7 C7 C12 124.10(11) . . ?
O7 C7 C8 117.21(10) . . ?
C12 C7 C8 118.70(11) . . ?
C9 C8 O8 118.30(10) . . ?
C9 C8 C7 120.60(10) . . ?
O8 C8 C7 121.10(11) . . ?
C8 C9 C10 121.65(11) . . ?
C8 C9 H9 119.2 . . ?
C10 C9 H9 119.2 . . ?
C11 C10 C9 116.85(11) . . ?
C11 C10 C13 121.22(10) . . ?
C9 C10 C13 121.92(11) . . ?
C12 C11 C10 121.65(11) . . ?
C12 C11 H11 119.2 . . ?
C10 C11 H11 119.2 . . ?
C11 C12 C7 120.51(11) . . ?
C11 C12 H12 119.7 . . ?
C7 C12 H12 119.7 . . ?
C10 C13 C4 107.20(9) . . ?
C10 C13 C14 110.78(9) . . ?
C4 C13 C14 111.05(10) . . ?
C10 C13 C18 109.21(10) . . ?
C4 C13 C18 112.42(9) . . ?
C14 C13 C18 106.21(10) . . ?
C15 C14 C13 113.19(10) . . ?
C15 C14 H14A 108.9 . . ?
C13 C14 H14A 108.9 . . ?
C15 C14 H14B 108.9 . . ?
C13 C14 H14B 108.9 . . ?
H14A C14 H14B 107.8 . . ?
C14 C15 C16 111.09(12) . . ?
C14 C15 H15A 109.4 . . ?
C16 C15 H15A 109.4 . . ?
C14 C15 H15B 109.4 . . ?
C16 C15 H15B 109.4 . . ?
H15A C15 H15B 108.0 . . ?
C17 C16 C15 110.93(12) . . ?
C17 C16 H16A 109.5 . . ?
C15 C16 H16A 109.5 . . ?
C17 C16 H16B 109.5 . . ?
C15 C16 H16B 109.5 . . ?
H16A C16 H16B 108.0 . . ?
C16 C17 C18 111.45(11) . . ?
C16 C17 H17A 109.3 . . ?
C18 C17 H17A 109.3 . . ?
C16 C17 H17B 109.3 . . ?
C18 C17 H17B 109.3 . . ?
H17A C17 H17B 108.0 . . ?
C17 C18 C13 113.50(10) . . ?
C17 C18 H18A 108.9 . . ?
C13 C18 H18A 108.9 . . ?
C17 C18 H18B 108.9 . . ?
C13 C18 H18B 108.9 . . ?
H18A C18 H18B 107.7 . . ?
O19 C19 C24 123.75(11) . . ?
O19 C19 C20 117.13(10) . . ?
C24 C19 C20 119.12(11) . . ?
O20 C20 C19 120.96(11) . . ?
O20 C20 C21 118.57(10) . . ?
C19 C20 C21 120.47(10) . . ?
C20 C21 C22 121.08(11) . . ?
C20 C21 H21 119.5 . . ?
C22 C21 H21 119.5 . . ?
C23 C22 C21 117.37(11) . . ?
C23 C22 C31 119.94(10) . . ?
C21 C22 C31 122.59(10) . . ?
C24 C23 C22 121.64(11) . . ?
C24 C23 H23 119.2 . . ?
C22 C23 H23 119.2 . . ?
C19 C24 C23 120.31(11) . . ?
C19 C24 H24 119.8 . . ?
C23 C24 H24 119.8 . . ?
O25 C25 C26 117.59(10) . . ?
O25 C25 C30 123.52(10) . . ?
C26 C25 C30 118.89(11) . . ?
O26 C26 C27 118.05(10) . . ?
O26 C26 C25 121.64(10) . . ?
C27 C26 C25 120.31(10) . . ?
C26 C27 C28 121.49(11) . . ?
C26 C27 H27 119.3 . . ?
C28 C27 H27 119.3 . . ?
C27 C28 C29 117.27(11) . . ?
C27 C28 C31 122.45(10) . . ?
C29 C28 C31 120.24(10) . . ?
C30 C29 C28 121.32(11) . . ?
C30 C29 H29 119.3 . . ?
C28 C29 H29 119.3 . . ?
C29 C30 C25 120.68(11) . . ?
C29 C30 H30 119.7 . . ?
C25 C30 H30 119.7 . . ?
C28 C31 C22 106.15(9) . . ?
C28 C31 C32 111.46(9) . . ?
C22 C31 C32 110.77(10) . . ?
C28 C31 C36 109.16(10) . . ?
C22 C31 C36 113.02(9) . . ?
C32 C31 C36 106.35(10) . . ?
C33 C32 C31 112.73(10) . . ?
C33 C32 H32A 109.0 . . ?
C31 C32 H32A 109.0 . . ?
C33 C32 H32B 109.0 . . ?
C31 C32 H32B 109.0 . . ?
H32A C32 H32B 107.8 . . ?
C34 C33 C32 110.96(12) . . ?
C34 C33 H33A 109.4 . . ?
C32 C33 H33A 109.4 . . ?
C34 C33 H33B 109.4 . . ?
C32 C33 H33B 109.4 . . ?
H33A C33 H33B 108.0 . . ?
C33 C34 C35 110.54(12) . . ?
C33 C34 H34A 109.5 . . ?
C35 C34 H34A 109.5 . . ?
C33 C34 H34B 109.5 . . ?
C35 C34 H34B 109.5 . . ?
H34A C34 H34B 108.1 . . ?
C34 C35 C36 111.62(11) . . ?
C34 C35 H35A 109.3 . . ?
C36 C35 H35A 109.3 . . ?
C34 C35 H35B 109.3 . . ?
C36 C35 H35B 109.3 . . ?
H35A C35 H35B 108.0 . . ?
C35 C36 C31 113.90(10) . . ?
C35 C36 H36A 108.8 . . ?
C31 C36 H36A 108.8 . . ?
C35 C36 H36B 108.8 . . ?
C31 C36 H36B 108.8 . . ?
H36A C36 H36B 107.7 . . ?
C42 C37 C38 117.11(15) . . ?
C42 C37 C43 120.79(17) . . ?
C38 C37 C43 122.10(17) . . ?
C37 C38 C39 121.21(16) . . ?
C37 C38 H38 119.4 . . ?
C39 C38 H38 119.4 . . ?
C38 C39 C40 121.48(15) . . ?
C38 C39 H39 119.3 . . ?
C40 C39 H39 119.3 . . ?
C41 C40 C39 116.93(15) . . ?
C41 C40 C44 120.40(18) . . ?
C39 C40 C44 122.67(17) . . ?
C42 C41 C40 120.70(15) . . ?
C42 C41 H41 119.6 . . ?
C40 C41 H41 119.6 . . ?
C37 C42 C41 122.56(15) . . ?
C37 C42 H42 118.7 . . ?
C41 C42 H42 118.7 . . ?
C37 C43 H43A 109.5 . . ?
C37 C43 H43B 109.5 . . ?
H43A C43 H43B 109.5 . . ?
C37 C43 H43C 109.5 . . ?
H43A C43 H43C 109.5 . . ?
H43B C43 H43C 109.5 . . ?
C40 C44 H44A 109.5 . . ?
C40 C44 H44B 109.5 . . ?
H44A C44 H44B 109.5 . . ?
C40 C44 H44C 109.5 . . ?
H44A C44 H44C 109.5 . . ?
H44B C44 H44C 109.5 . . ?
C50 C45 C46 117.58(15) . . ?
C50 C45 C51 121.42(16) . . ?
C46 C45 C51 121.00(16) . . ?
C45 C46 C47 121.54(14) . . ?
C45 C46 H46 119.2 . . ?
C47 C46 H46 119.2 . . ?
C48 C47 C46 120.87(15) . . ?
C48 C47 H47 119.6 . . ?
C46 C47 H47 119.6 . . ?
C47 C48 C49 117.29(16) . . ?
C47 C48 C52 120.3(2) . . ?
C49 C48 C52 122.4(2) . . ?
C50 C49 C48 121.14(16) . . ?
C50 C49 H49 119.4 . . ?
C48 C49 H49 119.4 . . ?
C49 C50 C45 121.56(16) . . ?
C49 C50 H50 119.2 . . ?
C45 C50 H50 119.2 . . ?
C45 C51 H51A 109.5 . . ?
C45 C51 H51B 109.5 . . ?
H51A C51 H51B 109.5 . . ?
C45 C51 H51C 109.5 . . ?
H51A C51 H51C 109.5 . . ?
H51B C51 H51C 109.5 . . ?
C48 C52 H52A 109.5 . . ?
C48 C52 H52B 109.5 . . ?
H52A C52 H52B 109.5 . . ?
C48 C52 H52C 109.5 . . ?
H52A C52 H52C 109.5 . . ?
H52B C52 H52C 109.5 . . ?

loop_
_geom_bond_atom_site_label_1
_geom_bond_atom_site_label_2
_geom_bond_distance
_geom_bond_site_symmetry_2
_geom_bond_publ_flag
O1 C1 1.3811(14) . ?
O1 H1O 0.9085 . ?
O2 C2 1.3854(13) . ?
O2 H2O 0.9055 . ?
O7 C7 1.3792(15) . ?
O7 H7O 0.8475 . ?
O8 C8 1.3833(13) . ?
O8 H8O 0.9194 . ?
O19 C19 1.3839(14) . ?
O19 H19O 0.8400 . ?
O20 C20 1.3830(13) . ?
O20 H20O 0.9409 . ?
O25 C25 1.3819(15) . ?
O25 H25O 0.9408 . ?
O26 C26 1.3835(13) . ?
O26 H26O 0.9822 . ?
C1 C6 1.3835(16) . ?
C1 C2 1.3864(17) . ?
C2 C3 1.3855(17) . ?
C3 C4 1.3988(16) . ?
C3 H3 0.9500 . ?
C4 C5 1.3934(17) . ?
C4 C13 1.5449(16) . ?
C5 C6 1.3892(17) . ?
C5 H5 0.9500 . ?
C6 H6 0.9500 . ?
C7 C12 1.3872(16) . ?
C7 C8 1.3897(17) . ?
C8 C9 1.3827(17) . ?
C9 C10 1.4012(16) . ?
C9 H9 0.9500 . ?
C10 C11 1.3979(17) . ?
C10 C13 1.5399(17) . ?
C11 C12 1.3875(18) . ?
C11 H11 0.9500 . ?
C12 H12 0.9500 . ?
C13 C14 1.5487(17) . ?
C13 C18 1.5542(16) . ?
C14 C15 1.5212(18) . ?
C14 H14A 0.9900 . ?
C14 H14B 0.9900 . ?
C15 C16 1.525(2) . ?
C15 H15A 0.9900 . ?
C15 H15B 0.9900 . ?
C16 C17 1.524(2) . ?
C16 H16A 0.9900 . ?
C16 H16B 0.9900 . ?
C17 C18 1.5278(19) . ?
C17 H17A 0.9900 . ?
C17 H17B 0.9900 . ?
C18 H18A 0.9900 . ?
C18 H18B 0.9900 . ?
C19 C24 1.3839(16) . ?
C19 C20 1.3874(17) . ?
C20 C21 1.3914(16) . ?
C21 C22 1.3991(16) . ?
C21 H21 0.9500 . ?
C22 C23 1.3950(17) . ?
C22 C31 1.5439(16) . ?
C23 C24 1.3869(17) . ?
C23 H23 0.9500 . ?
C24 H24 0.9500 . ?
C25 C26 1.3900(17) . ?
C25 C30 1.3881(16) . ?
C26 C27 1.3888(17) . ?
C27 C28 1.3978(15) . ?
C27 H27 0.9500 . ?
C28 C29 1.4011(17) . ?
C28 C31 1.5380(17) . ?
C29 C30 1.3840(18) . ?
C29 H29 0.9500 . ?
C30 H30 0.9500 . ?
C31 C32 1.5487(16) . ?
C31 C36 1.5530(16) . ?
C32 C33 1.5251(18) . ?
C32 H32A 0.9900 . ?
C32 H32B 0.9900 . ?
C33 C34 1.522(2) . ?
C33 H33A 0.9900 . ?
C33 H33B 0.9900 . ?
C34 C35 1.527(2) . ?
C34 H34A 0.9900 . ?
C34 H34B 0.9900 . ?
C35 C36 1.5290(19) . ?
C35 H35A 0.9900 . ?
C35 H35B 0.9900 . ?
C36 H36A 0.9900 . ?
C36 H36B 0.9900 . ?
C37 C42 1.373(2) . ?
C37 C38 1.376(2) . ?
C37 C43 1.518(2) . ?
C38 C39 1.384(3) . ?
C38 H38 0.9500 . ?
C39 C40 1.394(2) . ?
C39 H39 0.9500 . ?
C40 C41 1.384(2) . ?
C40 C44 1.502(2) . ?
C41 C42 1.379(2) . ?
C41 H41 0.9500 . ?
C42 H42 0.9500 . ?
C43 H43A 0.9800 . ?
C43 H43B 0.9800 . ?
C43 H43C 0.9800 . ?
C44 H44A 0.9800 . ?
C44 H44B 0.9800 . ?
C44 H44C 0.9800 . ?
C45 C50 1.374(2) . ?
C45 C46 1.375(2) . ?
C45 C51 1.506(2) . ?
C46 C47 1.385(2) . ?
C46 H46 0.9500 . ?
C47 C48 1.381(2) . ?
C47 H47 0.9500 . ?
C48 C49 1.392(3) . ?
C48 C52 1.514(3) . ?
C49 C50 1.374(3) . ?
C49 H49 0.9500 . ?
C50 H50 0.9500 . ?
C51 H51A 0.9800 . ?
C51 H51B 0.9800 . ?
C51 H51C 0.9800 . ?
C52 H52A 0.9800 . ?
C52 H52B 0.9800 . ?
C52 H52C 0.9800 . ?

loop_
_geom_torsion_atom_site_label_1
_geom_torsion_atom_site_label_2
_geom_torsion_atom_site_label_3
_geom_torsion_atom_site_label_4
_geom_torsion
_geom_torsion_site_symmetry_1
_geom_torsion_site_symmetry_2
_geom_torsion_site_symmetry_3
_geom_torsion_site_symmetry_4
_geom_torsion_publ_flag
O1 C1 C2 O2 0.73(16) . . . . ?
C6 C1 C2 O2 -178.95(11) . . . . ?
O1 C1 C2 C3 -179.82(10) . . . . ?
C6 C1 C2 C3 0.50(17) . . . . ?
O2 C2 C3 C4 179.23(10) . . . . ?
C1 C2 C3 C4 -0.23(18) . . . . ?
C2 C3 C4 C5 -0.56(17) . . . . ?
C2 C3 C4 C13 -178.17(10) . . . . ?
C3 C4 C5 C6 1.11(18) . . . . ?
C13 C4 C5 C6 178.77(11) . . . . ?
O1 C1 C6 C5 -179.62(11) . . . . ?
C2 C1 C6 C5 0.04(18) . . . . ?
C4 C5 C6 C1 -0.87(19) . . . . ?
O7 C7 C8 C9 -178.10(10) . . . . ?
C12 C7 C8 C9 1.87(18) . . . . ?
O7 C7 C8 O8 2.15(16) . . . . ?
C12 C7 C8 O8 -177.88(11) . . . . ?
O8 C8 C9 C10 178.97(10) . . . . ?
C7 C8 C9 C10 -0.79(18) . . . . ?
C8 C9 C10 C11 -1.17(17) . . . . ?
C8 C9 C10 C13 179.99(11) . . . . ?
C9 C10 C11 C12 2.08(18) . . . . ?
C13 C10 C11 C12 -179.07(11) . . . . ?
C10 C11 C12 C7 -1.04(19) . . . . ?
O7 C7 C12 C11 178.99(11) . . . . ?
C8 C7 C12 C11 -0.97(18) . . . . ?
C11 C10 C13 C4 -74.44(14) . . . . ?
C9 C10 C13 C4 104.35(12) . . . . ?
C11 C10 C13 C14 164.25(11) . . . . ?
C9 C10 C13 C14 -16.96(15) . . . . ?
C11 C10 C13 C18 47.60(15) . . . . ?
C9 C10 C13 C18 -133.61(11) . . . . ?
C5 C4 C13 C10 -81.80(13) . . . . ?
C3 C4 C13 C10 95.74(12) . . . . ?
C5 C4 C13 C14 39.34(15) . . . . ?
C3 C4 C13 C14 -143.12(11) . . . . ?
C5 C4 C13 C18 158.18(11) . . . . ?
C3 C4 C13 C18 -24.28(16) . . . . ?
C10 C13 C14 C15 -175.19(10) . . . . ?
C4 C13 C14 C15 65.80(13) . . . . ?
C18 C13 C14 C15 -56.72(13) . . . . ?
C13 C14 C15 C16 58.40(15) . . . . ?
C14 C15 C16 C17 -54.75(16) . . . . ?
C15 C16 C17 C18 53.68(16) . . . . ?
C16 C17 C18 C13 -56.17(15) . . . . ?
C10 C13 C18 C17 175.09(10) . . . . ?
C4 C13 C18 C17 -66.07(14) . . . . ?
C14 C13 C18 C17 55.58(13) . . . . ?
O19 C19 C20 O20 -1.39(16) . . . . ?
C24 C19 C20 O20 178.71(10) . . . . ?
O19 C19 C20 C21 178.73(10) . . . . ?
C24 C19 C20 C21 -1.18(17) . . . . ?
O20 C20 C21 C22 -179.15(10) . . . . ?
C19 C20 C21 C22 0.73(17) . . . . ?
C20 C21 C22 C23 0.43(17) . . . . ?
C20 C21 C22 C31 176.73(10) . . . . ?
C21 C22 C23 C24 -1.15(17) . . . . ?
C31 C22 C23 C24 -177.56(11) . . . . ?
O19 C19 C24 C23 -179.44(11) . . . . ?
C20 C19 C24 C23 0.46(18) . . . . ?
C22 C23 C24 C19 0.73(19) . . . . ?
O25 C25 C26 O26 -1.78(16) . . . . ?
C30 C25 C26 O26 178.04(10) . . . . ?
O25 C25 C26 C27 178.45(10) . . . . ?
C30 C25 C26 C27 -1.73(17) . . . . ?
O26 C26 C27 C28 -178.87(10) . . . . ?
C25 C26 C27 C28 0.91(17) . . . . ?
C26 C27 C28 C29 0.86(17) . . . . ?
C26 C27 C28 C31 178.68(10) . . . . ?
C27 C28 C29 C30 -1.83(18) . . . . ?
C31 C28 C29 C30 -179.70(11) . . . . ?
C28 C29 C30 C25 1.03(19) . . . . ?
O25 C25 C30 C29 -179.42(11) . . . . ?
C26 C25 C30 C29 0.78(18) . . . . ?
C27 C28 C31 C22 -107.53(12) . . . . ?
C29 C28 C31 C22 70.23(13) . . . . ?
C27 C28 C31 C32 13.17(15) . . . . ?
C29 C28 C31 C32 -169.07(10) . . . . ?
C27 C28 C31 C36 130.35(11) . . . . ?
C29 C28 C31 C36 -51.89(14) . . . . ?
C23 C22 C31 C28 78.12(13) . . . . ?
C21 C22 C31 C28 -98.10(12) . . . . ?
C23 C22 C31 C32 -43.03(14) . . . . ?
C21 C22 C31 C32 140.76(11) . . . . ?
C23 C22 C31 C36 -162.25(11) . . . . ?
C21 C22 C31 C36 21.54(15) . . . . ?
C28 C31 C32 C33 175.70(10) . . . . ?
C22 C31 C32 C33 -66.34(13) . . . . ?
C36 C31 C32 C33 56.83(13) . . . . ?
C31 C32 C33 C34 -59.72(15) . . . . ?
C32 C33 C34 C35 55.90(16) . . . . ?
C33 C34 C35 C36 -53.60(16) . . . . ?
C34 C35 C36 C31 55.16(15) . . . . ?
C28 C31 C36 C35 -175.14(10) . . . . ?
C22 C31 C36 C35 66.98(13) . . . . ?
C32 C31 C36 C35 -54.76(13) . . . . ?
C42 C37 C38 C39 -0.1(2) . . . . ?
C43 C37 C38 C39 179.82(15) . . . . ?
C37 C38 C39 C40 0.9(2) . . . . ?
C38 C39 C40 C41 -1.0(2) . . . . ?
C38 C39 C40 C44 178.73(14) . . . . ?
C39 C40 C41 C42 0.3(2) . . . . ?
C44 C40 C41 C42 -179.42(14) . . . . ?
C38 C37 C42 C41 -0.6(2) . . . . ?
C43 C37 C42 C41 179.48(14) . . . . ?
C40 C41 C42 C37 0.5(2) . . . . ?
C50 C45 C46 C47 -1.2(2) . . . . ?
C51 C45 C46 C47 178.23(14) . . . . ?
C45 C46 C47 C48 0.2(2) . . . . ?
C46 C47 C48 C49 1.0(2) . . . . ?
C46 C47 C48 C52 -178.81(15) . . . . ?
C47 C48 C49 C50 -1.1(2) . . . . ?
C52 C48 C49 C50 178.68(16) . . . . ?
C48 C49 C50 C45 0.1(2) . . . . ?
C46 C45 C50 C49 1.1(2) . . . . ?
C51 C45 C50 C49 -178.35(15) . . . . ?
